data_7220961
loop_
_publ_author_name
'Soman, Rahul'
'Raghav, Darpan'
'Sujatha, Subramaniam'
'K, Rathinasamy'
'Arunkumar, Chellaiah'

_publ_section_title
;
 Axial Ligand Modified High Valent Tin(IV) Porphyrins: Synthesis,
 Structure, Photophysical Studies and Photodynamic Antimicrobial
 Activities on Candida Albicans
;
_journal_name_full 'RSC Adv.'
_journal_paper_doi 10.1039/C5RA09343K
_journal_year 2015
_chemical_formula_sum 'C64 H44 N6 O14 Sn'
_chemical_formula_weight 1239.74
_chemical_name_systematic
; 
 ? 
;
_space_group_IT_number 2
_symmetry_cell_setting triclinic
_symmetry_space_group_name_Hall '-P 1'
_symmetry_space_group_name_H-M 'P -1'
_atom_sites_solution_hydrogens geom
_atom_sites_solution_primary direct
_atom_sites_solution_secondary difmap
_audit_creation_method SHELXL-97
_audit_update_record
;
2013-11-28 deposited with the CCDC.
2015-06-26 downloaded from the CCDC.
;
_cell_angle_alpha 73.218(3)
_cell_angle_beta 76.096(4)
_cell_angle_gamma 74.284(4)
_cell_formula_units_Z 1
_cell_length_a 10.6568(5)
_cell_length_b 12.5048(5)
_cell_length_c 13.3413(5)
_cell_measurement_reflns_used 4325
_cell_measurement_temperature 293(2)
_cell_measurement_theta_max 25.3
_cell_measurement_theta_min 2.8
_cell_volume 1612.98(12)
_computing_cell_refinement 'APEX2/SAINT (Bruker, 2004)'
_computing_data_collection 'APEX2 (Bruker, 2004)'
_computing_data_reduction 'SAINT/XPREP (Bruker, 2004)'
_computing_molecular_graphics 'ORTEP3 (Farrugia, 1997) and Mercury (Bruno et al., 2002)'
_computing_publication_material 'SHELXL-97 (Sheldrick, 2008)'
_computing_structure_refinement 'SHELXL-97 (Sheldrick, 2008)'
_computing_structure_solution 'SIR92 (Altornare et al., 1993)'
_diffrn_ambient_temperature 293(2)
_diffrn_measured_fraction_theta_full 0.999
_diffrn_measured_fraction_theta_max 0.999
_diffrn_measurement_device_type 'Bruker axs kappa apex2 CCD Diffractometer'
_diffrn_measurement_method '\w and \f scan'
_diffrn_radiation_monochromator graphite
_diffrn_radiation_source 'fine-focus sealed tube'
_diffrn_radiation_type MoK\a
_diffrn_radiation_wavelength 0.71073
_diffrn_reflns_av_R_equivalents 0.0522
_diffrn_reflns_av_sigmaI/netI 0.0489
_diffrn_reflns_limit_h_max 13
_diffrn_reflns_limit_h_min -13
_diffrn_reflns_limit_k_max 15
_diffrn_reflns_limit_k_min -15
_diffrn_reflns_limit_l_max 16
_diffrn_reflns_limit_l_min -16
_diffrn_reflns_number 27201
_diffrn_reflns_theta_full 26.00
_diffrn_reflns_theta_max 26.00
_diffrn_reflns_theta_min 2.65
_diffrn_standards_decay_% 0
_exptl_absorpt_coefficient_mu 0.462
_exptl_absorpt_correction_T_max 0.931
_exptl_absorpt_correction_T_min 0.852
_exptl_absorpt_correction_type multi-scan
_exptl_absorpt_process_details 'SADABS (Bruker, 1999)'
_exptl_crystal_colour red
_exptl_crystal_density_diffrn 1.276
_exptl_crystal_density_method 'not measured'
_exptl_crystal_description block
_exptl_crystal_F_000 632
_exptl_crystal_size_max 0.20
_exptl_crystal_size_mid 0.15
_exptl_crystal_size_min 0.10
_refine_diff_density_max 0.352
_refine_diff_density_min -0.306
_refine_diff_density_rms 0.077
_refine_ls_extinction_method none
_refine_ls_goodness_of_fit_ref 1.099
_refine_ls_hydrogen_treatment mixed
_refine_ls_matrix_type full
_refine_ls_number_parameters 387
_refine_ls_number_reflns 6337
_refine_ls_number_restraints 0
_refine_ls_restrained_S_all 1.099
_refine_ls_R_factor_all 0.0378
_refine_ls_R_factor_gt 0.0349
_refine_ls_shift/su_max 0.001
_refine_ls_shift/su_mean 0.000
_refine_ls_structure_factor_coef Fsqd
_refine_ls_weighting_details 'calc w=1/[\s^2^(Fo^2^)+(0.0402P)^2^+0.5254P] where P=(Fo^2^+2Fc^2^)/3'
_refine_ls_weighting_scheme calc
_refine_ls_wR_factor_gt 0.0865
_refine_ls_wR_factor_ref 0.0893
_reflns_number_gt 5859
_reflns_number_total 6337
_reflns_threshold_expression >2sigma(I)
_cod_data_source_file c5ra09343k2.cif
_cod_data_source_block shelxl
_cod_original_cell_volume 1612.99(12)
_cod_original_sg_symbol_H-M P-1
_cod_database_code 7220961

loop_
_symmetry_equiv_pos_as_xyz
'x, y, z'
'-x, -y, -z'

loop_
_atom_site_label
_atom_site_type_symbol
_atom_site_fract_x
_atom_site_fract_y
_atom_site_fract_z
_atom_site_U_iso_or_equiv
_atom_site_adp_type
_atom_site_occupancy
_atom_site_symmetry_multiplicity
_atom_site_calc_flag
_atom_site_refinement_flags
C1 C 0.4088(2) 0.74197(19) 0.35877(19) 0.0161(5) Uani 1 1 d .
C2 C 0.3123(2) 0.8036(2) 0.29212(19) 0.0189(5) Uani 1 1 d .
H2 H 0.3007 0.8806 0.2569 0.023 Uiso 1 1 calc R
C3 C 0.2410(2) 0.7304(2) 0.2893(2) 0.0194(5) Uani 1 1 d .
H3 H 0.1719 0.7480 0.2519 0.023 Uiso 1 1 calc R
C4 C 0.2910(2) 0.62053(19) 0.35430(19) 0.0158(5) Uani 1 1 d .
C5 C 0.2447(2) 0.51966(19) 0.37154(18) 0.0150(5) Uani 1 1 d .
C6 C 0.2916(2) 0.41192(19) 0.43593(18) 0.0148(5) Uani 1 1 d .
C7 C 0.2431(2) 0.3097(2) 0.45385(19) 0.0162(5) Uani 1 1 d .
H7 H 0.1771 0.3027 0.4230 0.019 Uiso 1 1 calc R
C8 C 0.3106(2) 0.2260(2) 0.52337(19) 0.0166(5) Uani 1 1 d .
H8 H 0.2989 0.1512 0.5491 0.020 Uiso 1 1 calc R
C9 C 0.4038(2) 0.27298(19) 0.55059(18) 0.0154(5) Uani 1 1 d .
C10 C 0.4951(2) 0.21390(19) 0.61921(18) 0.0154(5) Uani 1 1 d .
C11 C 0.1339(2) 0.53128(19) 0.31540(18) 0.0143(5) Uani 1 1 d .
C12 C 0.0081(2) 0.5949(2) 0.34615(19) 0.0184(5) Uani 1 1 d .
H12 H -0.0072 0.6287 0.4028 0.022 Uiso 1 1 calc R
C13 C -0.0941(2) 0.6083(2) 0.29323(19) 0.0183(5) Uani 1 1 d .
H13 H -0.1776 0.6508 0.3147 0.022 Uiso 1 1 calc R
C14 C -0.0723(2) 0.5587(2) 0.20833(18) 0.0165(5) Uani 1 1 d .
C15 C 0.0537(2) 0.4961(2) 0.17610(19) 0.0190(5) Uani 1 1 d .
H15 H 0.0692 0.4640 0.1183 0.023 Uiso 1 1 calc R
C16 C 0.1561(2) 0.4815(2) 0.23000(19) 0.0178(5) Uani 1 1 d .
H16 H 0.2394 0.4384 0.2090 0.021 Uiso 1 1 calc R
C17 C -0.1810(2) 0.5642(2) 0.15331(19) 0.0203(5) Uani 1 1 d .
C18 C -0.4048(3) 0.6393(3) 0.1381(2) 0.0396(8) Uani 1 1 d .
H18A H -0.3805 0.6351 0.0650 0.059 Uiso 1 1 calc R
H18B H -0.4721 0.7070 0.1443 0.059 Uiso 1 1 calc R
H18C H -0.4381 0.5731 0.1803 0.059 Uiso 1 1 calc R
C19 C 0.4869(2) 0.09372(19) 0.67836(18) 0.0154(5) Uani 1 1 d .
C20 C 0.3775(2) 0.0756(2) 0.75794(19) 0.0185(5) Uani 1 1 d .
H20 H 0.3093 0.1373 0.7705 0.022 Uiso 1 1 calc R
C21 C 0.3698(2) -0.0339(2) 0.81855(19) 0.0180(5) Uani 1 1 d .
H21 H 0.2967 -0.0451 0.8717 0.022 Uiso 1 1 calc R
C22 C 0.4706(2) -0.12678(19) 0.80025(18) 0.0160(5) Uani 1 1 d .
C23 C 0.5796(2) -0.1093(2) 0.72019(19) 0.0200(5) Uani 1 1 d .
H23 H 0.6472 -0.1714 0.7074 0.024 Uiso 1 1 calc R
C24 C 0.5880(2) -0.0001(2) 0.65958(19) 0.0202(5) Uani 1 1 d .
H24 H 0.6609 0.0108 0.6063 0.024 Uiso 1 1 calc R
C25 C 0.4656(2) -0.2456(2) 0.86469(19) 0.0182(5) Uani 1 1 d .
C26 C 0.3332(3) -0.3624(2) 0.9963(2) 0.0307(6) Uani 1 1 d .
H26A H 0.3330 -0.4095 0.9509 0.046 Uiso 1 1 calc R
H26B H 0.2503 -0.3544 1.0447 0.046 Uiso 1 1 calc R
H26C H 0.4042 -0.3974 1.0359 0.046 Uiso 1 1 calc R
C27 C 0.7106(2) 0.3492(2) 0.37488(18) 0.0172(5) Uani 1 1 d .
C28 C 0.6658(2) 0.2649(2) 0.35192(19) 0.0198(5) Uani 1 1 d .
H28 H 0.5825 0.2822 0.3335 0.024 Uiso 1 1 calc R
C29 C 0.7443(2) 0.1562(2) 0.35634(19) 0.0193(5) Uani 1 1 d .
H29 H 0.7136 0.0998 0.3427 0.023 Uiso 1 1 calc R
C30 C 0.8693(2) 0.1326(2) 0.38134(19) 0.0186(5) Uani 1 1 d .
C31 C 0.9175(2) 0.2144(2) 0.40324(19) 0.0199(5) Uani 1 1 d .
H31 H 1.0020 0.1970 0.4195 0.024 Uiso 1 1 calc R
C32 C 0.8379(2) 0.3221(2) 0.40047(19) 0.0190(5) Uani 1 1 d .
H32 H 0.8687 0.3775 0.4157 0.023 Uiso 1 1 calc R
N1 N 0.39338(18) 0.63063(16) 0.39537(15) 0.0149(4) Uani 1 1 d .
N2 N 0.38918(19) 0.38590(16) 0.49631(15) 0.0149(4) Uani 1 1 d .
N3 N 0.9544(2) 0.01945(17) 0.38225(17) 0.0229(5) Uani 1 1 d .
O1 O -0.17263(18) 0.50325(16) 0.09481(14) 0.0279(4) Uani 1 1 d .
O2 O -0.28933(17) 0.64321(16) 0.17561(14) 0.0267(4) Uani 1 1 d .
O3 O 0.55349(19) -0.32824(15) 0.85797(16) 0.0358(5) Uani 1 1 d .
O4 O 0.35129(17) -0.24999(14) 0.93191(15) 0.0256(4) Uani 1 1 d .
O5 O 0.63455(16) 0.45463(13) 0.37119(13) 0.0191(4) Uani 1 1 d .
O6 O 0.9047(2) -0.05837(15) 0.38058(17) 0.0349(5) Uani 1 1 d .
O7 O 1.07326(17) 0.00624(15) 0.38316(15) 0.0286(4) Uani 1 1 d .
Sn1 Sn 0.5000 0.5000 0.5000 0.01372(8) Uani 1 2 d S

loop_
_atom_site_aniso_label
_atom_site_aniso_U_11
_atom_site_aniso_U_22
_atom_site_aniso_U_33
_atom_site_aniso_U_23
_atom_site_aniso_U_13
_atom_site_aniso_U_12
C1 0.0129(11) 0.0154(11) 0.0201(12) -0.0067(10) -0.0027(9) -0.0009(9)
C2 0.0175(12) 0.0153(12) 0.0233(13) -0.0026(10) -0.0072(10) -0.0014(10)
C3 0.0145(12) 0.0205(12) 0.0241(13) -0.0055(10) -0.0079(10) -0.0013(10)
C4 0.0114(11) 0.0163(12) 0.0198(12) -0.0060(10) -0.0050(9) 0.0006(9)
C5 0.0090(11) 0.0191(12) 0.0189(12) -0.0093(10) -0.0034(9) -0.0005(9)
C6 0.0096(11) 0.0177(12) 0.0184(12) -0.0087(10) -0.0013(9) -0.0013(9)
C7 0.0123(11) 0.0197(12) 0.0210(12) -0.0101(10) -0.0039(9) -0.0041(9)
C8 0.0156(12) 0.0173(12) 0.0187(12) -0.0070(10) -0.0019(10) -0.0045(10)
C9 0.0135(11) 0.0157(11) 0.0180(12) -0.0077(9) -0.0004(9) -0.0030(9)
C10 0.0119(11) 0.0167(11) 0.0178(12) -0.0067(9) -0.0011(9) -0.0020(9)
C11 0.0116(11) 0.0150(11) 0.0175(12) -0.0029(9) -0.0051(9) -0.0037(9)
C12 0.0159(12) 0.0253(13) 0.0176(12) -0.0115(10) -0.0054(10) -0.0014(10)
C13 0.0107(11) 0.0244(13) 0.0212(13) -0.0087(10) -0.0048(10) -0.0005(10)
C14 0.0135(12) 0.0205(12) 0.0162(12) -0.0023(10) -0.0044(9) -0.0052(10)
C15 0.0194(13) 0.0241(13) 0.0162(12) -0.0094(10) -0.0019(10) -0.0051(10)
C16 0.0105(11) 0.0214(12) 0.0231(13) -0.0089(10) -0.0027(10) -0.0025(10)
C17 0.0152(12) 0.0299(14) 0.0154(12) -0.0025(11) -0.0028(10) -0.0071(11)
C18 0.0135(14) 0.079(2) 0.0331(16) -0.0237(16) -0.0096(12) -0.0050(14)
C19 0.0150(12) 0.0169(12) 0.0188(12) -0.0065(10) -0.0074(9) -0.0047(9)
C20 0.0156(12) 0.0169(12) 0.0252(13) -0.0095(10) -0.0052(10) -0.0008(10)
C21 0.0130(12) 0.0211(12) 0.0214(13) -0.0075(10) -0.0020(10) -0.0048(10)
C22 0.0158(12) 0.0182(12) 0.0170(12) -0.0055(10) -0.0074(9) -0.0032(10)
C23 0.0187(13) 0.0181(12) 0.0220(13) -0.0076(10) -0.0033(10) 0.0009(10)
C24 0.0189(13) 0.0207(13) 0.0205(13) -0.0071(10) -0.0004(10) -0.0039(10)
C25 0.0188(13) 0.0204(13) 0.0181(12) -0.0056(10) -0.0073(10) -0.0040(11)
C26 0.0293(15) 0.0201(13) 0.0404(17) 0.0013(12) -0.0031(13) -0.0136(12)
C27 0.0148(12) 0.0195(12) 0.0151(12) -0.0046(10) -0.0010(9) -0.0008(10)
C28 0.0148(12) 0.0263(13) 0.0206(13) -0.0083(11) -0.0056(10) -0.0030(10)
C29 0.0189(13) 0.0212(12) 0.0208(12) -0.0092(10) -0.0026(10) -0.0055(10)
C30 0.0175(12) 0.0163(12) 0.0208(13) -0.0048(10) -0.0035(10) -0.0013(10)
C31 0.0136(12) 0.0237(13) 0.0230(13) -0.0065(10) -0.0048(10) -0.0025(10)
C32 0.0178(12) 0.0184(12) 0.0233(13) -0.0069(10) -0.0039(10) -0.0056(10)
N1 0.0106(9) 0.0155(10) 0.0209(10) -0.0064(8) -0.0052(8) -0.0026(8)
N2 0.0119(10) 0.0151(10) 0.0197(10) -0.0058(8) -0.0052(8) -0.0022(8)
N3 0.0212(12) 0.0197(11) 0.0269(12) -0.0065(9) -0.0049(9) -0.0012(9)
O1 0.0250(10) 0.0393(11) 0.0277(10) -0.0144(9) -0.0117(8) -0.0076(8)
O2 0.0124(9) 0.0450(12) 0.0257(10) -0.0133(9) -0.0092(7) -0.0006(8)
O3 0.0316(11) 0.0184(10) 0.0414(12) 0.0002(8) 0.0041(9) 0.0036(9)
O4 0.0192(9) 0.0180(9) 0.0349(11) -0.0006(8) -0.0009(8) -0.0060(7)
O5 0.0163(9) 0.0169(8) 0.0233(9) -0.0048(7) -0.0052(7) -0.0008(7)
O6 0.0344(12) 0.0186(10) 0.0556(14) -0.0105(9) -0.0136(10) -0.0053(9)
O7 0.0167(9) 0.0282(10) 0.0377(11) -0.0097(9) -0.0072(8) 0.0042(8)
Sn1 0.00930(12) 0.01304(12) 0.02088(13) -0.00577(9) -0.00616(9) -0.00086(9)

loop_
_atom_type_symbol
_atom_type_description
_atom_type_scat_dispersion_real
_atom_type_scat_dispersion_imag
_atom_type_scat_source
C C 0.0033 0.0016 'International Tables Vol C Tables 4.2.6.8 and 6.1.1.4'
H H 0.0000 0.0000 'International Tables Vol C Tables 4.2.6.8 and 6.1.1.4'
N N 0.0061 0.0033 'International Tables Vol C Tables 4.2.6.8 and 6.1.1.4'
O O 0.0106 0.0060 'International Tables Vol C Tables 4.2.6.8 and 6.1.1.4'
Sn Sn -0.6537 1.4246 'International Tables Vol C Tables 4.2.6.8 and 6.1.1.4'

loop_
_geom_angle_atom_site_label_1
_geom_angle_atom_site_label_2
_geom_angle_atom_site_label_3
_geom_angle
_geom_angle_site_symmetry_1
_geom_angle_site_symmetry_3
N1 C1 C10 125.8(2) . 2_666
N1 C1 C2 107.8(2) . .
C10 C1 C2 126.3(2) 2_666 .
C3 C2 C1 108.1(2) . .
C3 C2 H2 125.9 . .
C1 C2 H2 125.9 . .
C2 C3 C4 107.8(2) . .
C2 C3 H3 126.1 . .
C4 C3 H3 126.1 . .
N1 C4 C5 126.3(2) . .
N1 C4 C3 107.8(2) . .
C5 C4 C3 125.9(2) . .
C6 C5 C4 126.5(2) . .
C6 C5 C11 117.9(2) . .
C4 C5 C11 115.6(2) . .
N2 C6 C5 126.1(2) . .
N2 C6 C7 107.6(2) . .
C5 C6 C7 126.2(2) . .
C8 C7 C6 107.9(2) . .
C8 C7 H7 126.1 . .
C6 C7 H7 126.1 . .
C7 C8 C9 107.9(2) . .
C7 C8 H8 126.0 . .
C9 C8 H8 126.0 . .
N2 C9 C10 125.8(2) . .
N2 C9 C8 107.8(2) . .
C10 C9 C8 126.4(2) . .
C9 C10 C1 126.4(2) . 2_666
C9 C10 C19 117.3(2) . .
C1 C10 C19 116.2(2) 2_666 .
C16 C11 C12 119.2(2) . .
C16 C11 C5 120.5(2) . .
C12 C11 C5 120.3(2) . .
C13 C12 C11 120.7(2) . .
C13 C12 H12 119.6 . .
C11 C12 H12 119.6 . .
C12 C13 C14 120.2(2) . .
C12 C13 H13 119.9 . .
C14 C13 H13 119.9 . .
C13 C14 C15 119.5(2) . .
C13 C14 C17 122.3(2) . .
C15 C14 C17 118.2(2) . .
C16 C15 C14 120.3(2) . .
C16 C15 H15 119.8 . .
C14 C15 H15 119.8 . .
C15 C16 C11 120.0(2) . .
C15 C16 H16 120.0 . .
C11 C16 H16 120.0 . .
O1 C17 O2 123.4(2) . .
O1 C17 C14 123.8(2) . .
O2 C17 C14 112.8(2) . .
O2 C18 H18A 109.5 . .
O2 C18 H18B 109.5 . .
H18A C18 H18B 109.5 . .
O2 C18 H18C 109.5 . .
H18A C18 H18C 109.5 . .
H18B C18 H18C 109.5 . .
C20 C19 C24 119.1(2) . .
C20 C19 C10 118.8(2) . .
C24 C19 C10 122.0(2) . .
C21 C20 C19 120.5(2) . .
C21 C20 H20 119.8 . .
C19 C20 H20 119.8 . .
C20 C21 C22 120.3(2) . .
C20 C21 H21 119.9 . .
C22 C21 H21 119.9 . .
C21 C22 C23 119.5(2) . .
C21 C22 C25 121.5(2) . .
C23 C22 C25 119.0(2) . .
C24 C23 C22 120.4(2) . .
C24 C23 H23 119.8 . .
C22 C23 H23 119.8 . .
C23 C24 C19 120.1(2) . .
C23 C24 H24 119.9 . .
C19 C24 H24 119.9 . .
O3 C25 O4 123.2(2) . .
O3 C25 C22 124.7(2) . .
O4 C25 C22 112.0(2) . .
O4 C26 H26A 109.5 . .
O4 C26 H26B 109.5 . .
H26A C26 H26B 109.5 . .
O4 C26 H26C 109.5 . .
H26A C26 H26C 109.5 . .
H26B C26 H26C 109.5 . .
O5 C27 C28 120.8(2) . .
O5 C27 C32 120.3(2) . .
C28 C27 C32 118.9(2) . .
C29 C28 C27 120.6(2) . .
C29 C28 H28 119.7 . .
C27 C28 H28 119.7 . .
C28 C29 C30 119.0(2) . .
C28 C29 H29 120.5 . .
C30 C29 H29 120.5 . .
C29 C30 C31 121.9(2) . .
C29 C30 N3 119.3(2) . .
C31 C30 N3 118.8(2) . .
C32 C31 C30 118.8(2) . .
C32 C31 H31 120.6 . .
C30 C31 H31 120.6 . .
C31 C32 C27 120.8(2) . .
C31 C32 H32 119.6 . .
C27 C32 H32 119.6 . .
C1 N1 C4 108.41(19) . .
C1 N1 Sn1 126.30(15) . .
C4 N1 Sn1 125.25(15) . .
C9 N2 C6 108.71(18) . .
C9 N2 Sn1 126.10(15) . .
C6 N2 Sn1 125.17(15) . .
O7 N3 O6 123.0(2) . .
O7 N3 C30 118.5(2) . .
O6 N3 C30 118.5(2) . .
C17 O2 C18 114.8(2) . .
C25 O4 C26 116.94(19) . .
C27 O5 Sn1 123.18(14) . .
O5 Sn1 O5 179.998(2) . 2_666
O5 Sn1 N1 89.22(7) . .
O5 Sn1 N1 90.78(7) 2_666 .
O5 Sn1 N1 90.78(7) . 2_666
O5 Sn1 N1 89.22(7) 2_666 2_666
N1 Sn1 N1 179.998(1) . 2_666
O5 Sn1 N2 89.80(7) . .
O5 Sn1 N2 90.20(7) 2_666 .
N1 Sn1 N2 90.55(7) . .
N1 Sn1 N2 89.45(7) 2_666 .
O5 Sn1 N2 90.20(7) . 2_666
O5 Sn1 N2 89.80(7) 2_666 2_666
N1 Sn1 N2 89.45(7) . 2_666
N1 Sn1 N2 90.55(7) 2_666 2_666
N2 Sn1 N2 180.00(6) . 2_666

loop_
_geom_bond_atom_site_label_1
_geom_bond_atom_site_label_2
_geom_bond_distance
_geom_bond_site_symmetry_2
C1 N1 1.377(3) .
C1 C10 1.408(3) 2_666
C1 C2 1.434(3) .
C2 C3 1.352(3) .
C2 H2 0.9300 .
C3 C4 1.435(3) .
C3 H3 0.9300 .
C4 N1 1.381(3) .
C4 C5 1.415(3) .
C5 C6 1.406(3) .
C5 C11 1.498(3) .
C6 N2 1.380(3) .
C6 C7 1.441(3) .
C7 C8 1.351(3) .
C7 H7 0.9300 .
C8 C9 1.441(3) .
C8 H8 0.9300 .
C9 N2 1.374(3) .
C9 C10 1.407(3) .
C10 C1 1.408(3) 2_666
C10 C19 1.498(3) .
C11 C16 1.394(3) .
C11 C12 1.395(3) .
C12 C13 1.384(3) .
C12 H12 0.9300 .
C13 C14 1.387(3) .
C13 H13 0.9300 .
C14 C15 1.396(3) .
C14 C17 1.490(3) .
C15 C16 1.391(3) .
C15 H15 0.9300 .
C16 H16 0.9300 .
C17 O1 1.213(3) .
C17 O2 1.336(3) .
C18 O2 1.452(3) .
C18 H18A 0.9600 .
C18 H18B 0.9600 .
C18 H18C 0.9600 .
C19 C20 1.395(3) .
C19 C24 1.398(3) .
C20 C21 1.387(3) .
C20 H20 0.9300 .
C21 C22 1.387(3) .
C21 H21 0.9300 .
C22 C23 1.394(3) .
C22 C25 1.495(3) .
C23 C24 1.386(3) .
C23 H23 0.9300 .
C24 H24 0.9300 .
C25 O3 1.201(3) .
C25 O4 1.332(3) .
C26 O4 1.457(3) .
C26 H26A 0.9600 .
C26 H26B 0.9600 .
C26 H26C 0.9600 .
C27 O5 1.341(3) .
C27 C28 1.402(3) .
C27 C32 1.406(3) .
C28 C29 1.382(3) .
C28 H28 0.9300 .
C29 C30 1.385(3) .
C29 H29 0.9300 .
C30 C31 1.388(3) .
C30 N3 1.457(3) .
C31 C32 1.379(3) .
C31 H31 0.9300 .
C32 H32 0.9300 .
N1 Sn1 2.0852(19) .
N2 Sn1 2.1011(18) .
N3 O7 1.235(3) .
N3 O6 1.235(3) .
O5 Sn1 2.0662(16) .
Sn1 O5 2.0662(16) 2_666
Sn1 N1 2.0852(19) 2_666
Sn1 N2 2.1011(18) 2_666

loop_
_geom_hbond_atom_site_label_D
_geom_hbond_atom_site_label_H
_geom_hbond_atom_site_label_A
_geom_hbond_distance_DH
_geom_hbond_distance_HA
_geom_hbond_distance_DA
_geom_hbond_angle_DHA
_geom_hbond_site_symmetry_A
C8 H8 O6 0.93 2.59 3.308(3) 134.6 2_656
C26 H26A O1 0.96 2.58 3.373(3) 139.8 2_556

loop_
_geom_torsion_atom_site_label_1
_geom_torsion_atom_site_label_2
_geom_torsion_atom_site_label_3
_geom_torsion_atom_site_label_4
_geom_torsion
_geom_torsion_site_symmetry_1
_geom_torsion_site_symmetry_4
N1 C1 C2 C3 0.0(3) . .
C10 C1 C2 C3 178.4(2) 2_666 .
C1 C2 C3 C4 0.0(3) . .
C2 C3 C4 N1 -0.1(3) . .
C2 C3 C4 C5 -179.1(2) . .
N1 C4 C5 C6 1.9(4) . .
C3 C4 C5 C6 -179.2(2) . .
N1 C4 C5 C11 -178.6(2) . .
C3 C4 C5 C11 0.3(3) . .
C4 C5 C6 N2 1.8(4) . .
C11 C5 C6 N2 -177.6(2) . .
C4 C5 C6 C7 179.4(2) . .
C11 C5 C6 C7 0.0(3) . .
N2 C6 C7 C8 0.2(3) . .
C5 C6 C7 C8 -177.8(2) . .
C6 C7 C8 C9 -0.3(3) . .
C7 C8 C9 N2 0.4(3) . .
C7 C8 C9 C10 -178.8(2) . .
N2 C9 C10 C1 -2.8(4) . 2_666
C8 C9 C10 C1 176.2(2) . 2_666
N2 C9 C10 C19 174.6(2) . .
C8 C9 C10 C19 -6.4(3) . .
C6 C5 C11 C16 -71.5(3) . .
C4 C5 C11 C16 109.0(3) . .
C6 C5 C11 C12 110.3(3) . .
C4 C5 C11 C12 -69.2(3) . .
C16 C11 C12 C13 0.3(4) . .
C5 C11 C12 C13 178.5(2) . .
C11 C12 C13 C14 -0.2(4) . .
C12 C13 C14 C15 -0.6(4) . .
C12 C13 C14 C17 175.9(2) . .
C13 C14 C15 C16 1.3(4) . .
C17 C14 C15 C16 -175.3(2) . .
C14 C15 C16 C11 -1.2(4) . .
C12 C11 C16 C15 0.4(3) . .
C5 C11 C16 C15 -177.8(2) . .
C13 C14 C17 O1 -164.0(2) . .
C15 C14 C17 O1 12.5(4) . .
C13 C14 C17 O2 15.6(3) . .
C15 C14 C17 O2 -167.8(2) . .
C9 C10 C19 C20 -68.9(3) . .
C1 C10 C19 C20 108.8(3) 2_666 .
C9 C10 C19 C24 114.0(3) . .
C1 C10 C19 C24 -68.3(3) 2_666 .
C24 C19 C20 C21 0.7(4) . .
C10 C19 C20 C21 -176.4(2) . .
C19 C20 C21 C22 -0.3(4) . .
C20 C21 C22 C23 -0.3(4) . .
C20 C21 C22 C25 179.6(2) . .
C21 C22 C23 C24 0.4(4) . .
C25 C22 C23 C24 -179.4(2) . .
C22 C23 C24 C19 0.0(4) . .
C20 C19 C24 C23 -0.6(4) . .
C10 C19 C24 C23 176.4(2) . .
C21 C22 C25 O3 -174.5(2) . .
C23 C22 C25 O3 5.3(4) . .
C21 C22 C25 O4 5.2(3) . .
C23 C22 C25 O4 -174.9(2) . .
O5 C27 C28 C29 -179.7(2) . .
C32 C27 C28 C29 1.2(4) . .
C27 C28 C29 C30 -1.5(4) . .
C28 C29 C30 C31 0.7(4) . .
C28 C29 C30 N3 -177.7(2) . .
C29 C30 C31 C32 0.4(4) . .
N3 C30 C31 C32 178.8(2) . .
C30 C31 C32 C27 -0.7(4) . .
O5 C27 C32 C31 -179.2(2) . .
C28 C27 C32 C31 -0.1(4) . .
C10 C1 N1 C4 -178.5(2) 2_666 .
C2 C1 N1 C4 -0.1(3) . .
C10 C1 N1 Sn1 3.9(3) 2_666 .
C2 C1 N1 Sn1 -177.73(15) . .
C5 C4 N1 C1 179.2(2) . .
C3 C4 N1 C1 0.1(3) . .
C5 C4 N1 Sn1 -3.2(3) . .
C3 C4 N1 Sn1 177.77(15) . .
C10 C9 N2 C6 178.9(2) . .
C8 C9 N2 C6 -0.2(2) . .
C10 C9 N2 Sn1 0.6(3) . .
C8 C9 N2 Sn1 -178.55(14) . .
C5 C6 N2 C9 178.0(2) . .
C7 C6 N2 C9 0.0(2) . .
C5 C6 N2 Sn1 -3.7(3) . .
C7 C6 N2 Sn1 178.38(14) . .
C29 C30 N3 O7 165.5(2) . .
C31 C30 N3 O7 -13.0(3) . .
C29 C30 N3 O6 -13.5(3) . .
C31 C30 N3 O6 168.0(2) . .
O1 C17 O2 C18 9.3(4) . .
C14 C17 O2 C18 -170.4(2) . .
O3 C25 O4 C26 -2.4(4) . .
C22 C25 O4 C26 177.8(2) . .
C28 C27 O5 Sn1 88.8(2) . .
C32 C27 O5 Sn1 -92.1(2) . .
C27 O5 Sn1 O5 84(31) . 2_666
C27 O5 Sn1 N1 -155.49(18) . .
C27 O5 Sn1 N1 24.51(18) . 2_666
C27 O5 Sn1 N2 -64.94(18) . .
C27 O5 Sn1 N2 115.06(18) . 2_666
C1 N1 Sn1 O5 -91.74(19) . .
C4 N1 Sn1 O5 91.00(18) . .
C1 N1 Sn1 O5 88.26(19) . 2_666
C4 N1 Sn1 O5 -89.00(18) . 2_666
C1 N1 Sn1 N1 47(30) . 2_666
C4 N1 Sn1 N1 -130(30) . 2_666
C1 N1 Sn1 N2 178.46(19) . .
C4 N1 Sn1 N2 1.20(18) . .
C1 N1 Sn1 N2 -1.54(19) . 2_666
C4 N1 Sn1 N2 -178.80(18) . 2_666
C9 N2 Sn1 O5 90.77(18) . .
C6 N2 Sn1 O5 -87.27(18) . .
C9 N2 Sn1 O5 -89.23(18) . 2_666
C6 N2 Sn1 O5 92.74(18) . 2_666
C9 N2 Sn1 N1 179.99(18) . .
C6 N2 Sn1 N1 1.96(18) . .
C9 N2 Sn1 N1 -0.01(18) . 2_666
C6 N2 Sn1 N1 -178.05(18) . 2_666
C9 N2 Sn1 N2 -152(24) . 2_666
C6 N2 Sn1 N2 30(24) . 2_666
